data_1521889
loop_
_publ_author_name
'Schleid, T.'
'Lauxmann, P.'

_publ_section_title
;
 Roentgenstrukturanalysen an Einkristallen von Ce2 S3 im Aund C-Typ
;
_journal_name_full 'Zeitschrift fuer Anorganische und Allgemeine Chemie'
_journal_page_first 1053
_journal_page_last 1055
_journal_volume 625
_journal_year 1999
_chemical_formula_sum 'Ce2 S3'
_space_group_IT_number 62
_symmetry_space_group_name_Hall '-P 2ac 2n'
_symmetry_space_group_name_H-M 'P n m a'
_cell_angle_alpha 90
_cell_angle_beta 90
_cell_angle_gamma 90
_cell_formula_units_Z 4
_cell_length_a 7.5323
_cell_length_b 4.0967
_cell_length_c 15.7276
_cell_volume 485.316
_citation_journal_id_ASTM ZAACAB
_cod_data_source_file Schleid_ZAACAB_1999_778.cif
_cod_data_source_block Ce2S3
_cod_original_cell_volume 485.3156
_cod_database_code 1521889

loop_
_symmetry_equiv_pos_as_xyz
x,y,z
-x+1/2,-y,z+1/2
x+1/2,-y+1/2,-z+1/2
-x,y+1/2,-z
-x,-y,-z
x-1/2,y,-z-1/2
-x-1/2,y-1/2,z-1/2
x,-y-1/2,z

loop_
_atom_site_label
_atom_site_type_symbol
_atom_site_fract_x
_atom_site_fract_y
_atom_site_fract_z
_atom_site_occupancy
_atom_site_U_iso_or_equiv
Ce2 Ce+3 0.26481 0.25 0.95569 1 0.0
Ce1 Ce+3 0.14391 0.25 0.20432 1 0.0
S2 S-2 0.3725 0.25 0.5667 1 0.0
S1 S-2 0.0098 0.25 0.3907 1 0.0
S3 S-2 0.1465 0.25 0.7804 1 0.0
